data_1536525
loop_
_publ_author_name
'Khaenko, B.V.'
'Gnitetskii, O.A.'
'Kublii, V.Z.'

_publ_section_title
;
 Structure of ordered carbide beta'-Mo2 C: results of single crystal
 diffraction study.
;
_journal_name_full
;
Dopovidi Akademii Nauk Ukrains'koi RSR, Seriya A: Fiziko-Tekhnichni ta 
Matematichni Nauki
;
_journal_page_first 78
_journal_page_last 82
_journal_volume 1991
_journal_year 1991
_chemical_formula_sum 'C0.96 Mo1.93'
_chemical_name_systematic 'Mo1.93 C0.96'
_space_group_IT_number 29
_symmetry_space_group_name_Hall 'P 2c -2ac'
_symmetry_space_group_name_H-M 'P c a 21'
_cell_angle_alpha 90
_cell_angle_beta 90
_cell_angle_gamma 90
_cell_formula_units_Z 4
_cell_length_a 6.022
_cell_length_b 4.725
_cell_length_c 5.195
_cell_volume 147.818
_citation_journal_id_ASTM DUKABM
_cod_data_source_file Khaenko_DUKABM_1991_1168.cif
_cod_data_source_block C0.96Mo1.93
_cod_original_cell_volume 147.8183
_cod_database_code 1536525

loop_
_symmetry_equiv_pos_as_xyz
x,y,z
-x,-y,z+1/2
-x+1/2,y,z+1/2
x+1/2,-y,z

loop_
_atom_site_label
_atom_site_type_symbol
_atom_site_fract_x
_atom_site_fract_y
_atom_site_fract_z
_atom_site_occupancy
_atom_site_U_iso_or_equiv
C1 C 0.1258 0.253 0.3036 0.96 0.0
Mo2 Mo 0.1275 0.5032 0.6642 1 0.0
Mo1 Mo 0.1306 -0.0091 0.0038 0.93 0.0
